data_7228999
loop_
_publ_author_name
'Ma, Yan'
'Yang, Yong-Sheng'
'Jiang, Yu-Han'
'Li, Yue-Xue'
'Liu, Min'
'Li, Zhong-Feng'
'Han, Hong-Liang'
'Yang, Yu-Ping'
'Xin, Xiu-Lan'
'Jin, Qiong-Hua'

_publ_section_title
;
 Lanthanide contraction and chelating effect on a new family of lanthanide
 complexes with tetrakis(O-isopropyl)methyle-nediphosphonate: synthesis,
 structures and terahertz time-domain spectroscopy
;
_journal_issue 66
_journal_name_full 'RSC Adv.'
_journal_page_first 41651
_journal_paper_doi 10.1039/C7RA07888A
_journal_volume 7
_journal_year 2017
_chemical_formula_sum 'C26 H80 Cl3 Dy O22 P4'
_chemical_formula_weight 1137.63
_chemical_name_systematic
; 
 ? 
;
_space_group_IT_number 2
_symmetry_cell_setting triclinic
_symmetry_space_group_name_Hall '-P 1'
_symmetry_space_group_name_H-M 'P -1'
_atom_sites_solution_hydrogens geom
_atom_sites_solution_primary direct
_atom_sites_solution_secondary difmap
_audit_creation_method SHELXL-97
_audit_update_record
;
2017-07-07 deposited with the CCDC.
2017-08-18 downloaded from the CCDC.
;
_cell_angle_alpha 85.156(2)
_cell_angle_beta 82.2570(10)
_cell_angle_gamma 76.1480(10)
_cell_formula_units_Z 2
_cell_length_a 10.3287(9)
_cell_length_b 15.1740(18)
_cell_length_c 18.563(2)
_cell_measurement_reflns_used 5064
_cell_measurement_temperature 298(2)
_cell_measurement_theta_max 26.242
_cell_measurement_theta_min 2.55
_cell_volume 2794.8(5)
_computing_cell_refinement 'Bruker SMART'
_computing_data_collection 'Bruker SMART'
_computing_data_reduction 'Bruker SAINT'
_computing_molecular_graphics 'Bruker SHELXTL'
_computing_publication_material 'Bruker SHELXTL'
_computing_structure_refinement 'SHELXL-97 (Sheldrick, 1997)'
_computing_structure_solution 'SHELXS-97 (Sheldrick, 1990)'
_diffrn_ambient_temperature 298(2)
_diffrn_measured_fraction_theta_full 0.983
_diffrn_measured_fraction_theta_max 0.983
_diffrn_measurement_device_type 'CCD area detector'
_diffrn_measurement_method 'phi and omega scans'
_diffrn_radiation_monochromator graphite
_diffrn_radiation_source 'fine-focus sealed tube'
_diffrn_radiation_type MoK\a
_diffrn_radiation_wavelength 0.71073
_diffrn_reflns_av_R_equivalents 0.0262
_diffrn_reflns_av_sigmaI/netI 0.0610
_diffrn_reflns_limit_h_max 12
_diffrn_reflns_limit_h_min -12
_diffrn_reflns_limit_k_max 18
_diffrn_reflns_limit_k_min -16
_diffrn_reflns_limit_l_max 21
_diffrn_reflns_limit_l_min -22
_diffrn_reflns_number 14493
_diffrn_reflns_theta_full 25.02
_diffrn_reflns_theta_max 25.02
_diffrn_reflns_theta_min 2.55
_exptl_absorpt_coefficient_mu 1.656
_exptl_absorpt_correction_T_max 0.7020
_exptl_absorpt_correction_T_min 0.5719
_exptl_absorpt_correction_type multi-scan
_exptl_absorpt_process_details sadabs
_exptl_crystal_density_diffrn 1.352
_exptl_crystal_density_method 'not measured'
_exptl_crystal_description block
_exptl_crystal_F_000 1178
_exptl_crystal_size_max 0.38
_exptl_crystal_size_mid 0.35
_exptl_crystal_size_min 0.23
_refine_diff_density_max 0.964
_refine_diff_density_min -0.596
_refine_diff_density_rms 0.105
_refine_ls_extinction_method none
_refine_ls_goodness_of_fit_ref 1.062
_refine_ls_hydrogen_treatment mixed
_refine_ls_matrix_type full
_refine_ls_number_parameters 521
_refine_ls_number_reflns 9703
_refine_ls_number_restraints 0
_refine_ls_restrained_S_all 1.062
_refine_ls_R_factor_all 0.0651
_refine_ls_R_factor_gt 0.0415
_refine_ls_shift/su_max 0.001
_refine_ls_shift/su_mean 0.000
_refine_ls_structure_factor_coef Fsqd
_refine_ls_weighting_details 'calc w=1/[\s^2^(Fo^2^)+(0.0446P)^2^+2.9813P] where P=(Fo^2^+2Fc^2^)/3'
_refine_ls_weighting_scheme calc
_refine_ls_wR_factor_gt 0.0935
_refine_ls_wR_factor_ref 0.1077
_reflns_number_gt 7519
_reflns_number_total 9703
_reflns_threshold_expression >2sigma(I)
_cod_data_source_file c7ra07888a2.cif
_cod_data_source_block 110512d
_cod_depositor_comments
;
The following automatic conversions were performed:

'_symmetry_cell_setting' value 'Triclinic' changed to 'triclinic'
according to
/home/data/users/saulius/crontab/automatic-downloads/rss-feeds/RSC/lib/dictionaries/cif_core.dic
dictionary named 'cif_core.dic' version 2.4.2 from 2011-04-26.

Automatic conversion script
Id: cif_fix_values 4973 2017-02-22 13:04:09Z antanas 
;
_cod_original_cell_volume 2794.9(5)
_cod_original_sg_symbol_H-M P-1
_cod_database_code 7228999

loop_
_symmetry_equiv_pos_as_xyz
'x, y, z'
'-x, -y, -z'

loop_
_atom_site_label
_atom_site_type_symbol
_atom_site_fract_x
_atom_site_fract_y
_atom_site_fract_z
_atom_site_U_iso_or_equiv
_atom_site_adp_type
_atom_site_occupancy
_atom_site_symmetry_multiplicity
_atom_site_calc_flag
_atom_site_refinement_flags
Dy1 Dy 0.50573(2) 0.671420(18) 0.700587(13) 0.02980(9) Uani 1 1 d .
Cl1 Cl 0.46436(15) 0.62457(11) 0.43318(8) 0.0492(4) Uani 1 1 d .
Cl2 Cl 0.89839(16) 0.55670(14) 0.83943(9) 0.0628(5) Uani 1 1 d .
Cl3 Cl 0.83735(16) 0.83105(13) 0.68675(10) 0.0645(5) Uani 1 1 d .
O1 O 0.4816(4) 0.7657(2) 0.59291(18) 0.0355(9) Uani 1 1 d .
O2 O 0.3273(4) 0.9089(3) 0.5428(2) 0.0441(10) Uani 1 1 d .
O3 O 0.5615(4) 0.8665(3) 0.4882(2) 0.0444(10) Uani 1 1 d .
O4 O 0.4508(4) 0.8239(3) 0.7384(2) 0.0496(10) Uani 1 1 d .
O5 O 0.2793(5) 0.9693(3) 0.7090(3) 0.0769(15) Uani 1 1 d .
O6 O 0.4744(7) 0.9847(4) 0.7561(3) 0.0986(19) Uani 1 1 d .
O7 O 0.4227(3) 0.6569(3) 0.82722(18) 0.0383(9) Uani 1 1 d .
O8 O 0.5408(4) 0.6506(3) 0.9415(2) 0.0532(11) Uani 1 1 d .
O9 O 0.3396(4) 0.5918(3) 0.9501(2) 0.0557(12) Uani 1 1 d .
O10 O 0.5742(4) 0.5165(2) 0.73504(18) 0.0378(9) Uani 1 1 d .
O11 O 0.6622(4) 0.3597(3) 0.7923(2) 0.0496(10) Uani 1 1 d .
O12 O 0.4209(4) 0.4276(3) 0.8137(2) 0.0466(10) Uani 1 1 d .
O13 O 0.6822(4) 0.6913(3) 0.7625(2) 0.0442(10) Uani 1 1 d .
H13F H 0.7392 0.6526 0.7842 0.053 Uiso 1 1 d R
H13G H 0.7209 0.7306 0.7405 0.053 Uiso 1 1 d R
O14 O 0.2719(3) 0.6940(3) 0.7083(2) 0.0465(10) Uani 1 1 d .
H14E H 0.2322 0.6857 0.6732 0.056 Uiso 1 1 d R
H14F H 0.2135 0.7067 0.7447 0.056 Uiso 1 1 d R
O15 O 0.4558(4) 0.5865(3) 0.60724(18) 0.0393(9) Uani 1 1 d .
H15C H 0.4542 0.6079 0.5638 0.047 Uiso 1 1 d R
H15D H 0.4770 0.5292 0.6063 0.047 Uiso 1 1 d R
O16 O 0.7086(3) 0.6303(3) 0.62423(19) 0.0429(10) Uani 1 1 d .
H16F H 0.7802 0.6057 0.6425 0.051 Uiso 1 1 d R
H16G H 0.7155 0.6118 0.5817 0.051 Uiso 1 1 d R
O17 O 0.0817(4) 0.6774(3) 0.6211(2) 0.0615(12) Uani 1 1 d .
H17F H 0.0511 0.6311 0.6348 0.074 Uiso 1 1 d R
H17G H 0.0238 0.7239 0.6359 0.074 Uiso 1 1 d R
O18 O 0.9470(4) 0.5459(3) 0.6730(2) 0.0537(11) Uani 1 1 d .
H18C H 0.9374 0.5407 0.7189 0.064 Uiso 1 1 d R
H18D H 0.9736 0.4934 0.6564 0.064 Uiso 1 1 d R
O19 O 0.0364(4) 0.7280(4) 0.8008(3) 0.0774(15) Uani 1 1 d .
H19F H 0.0072 0.6809 0.8135 0.093 Uiso 1 1 d R
H19G H -0.0111 0.7587 0.7696 0.093 Uiso 1 1 d R
O20 O 0.1639(4) 0.6237(4) 0.4819(2) 0.0716(14) Uani 1 1 d .
H20F H 0.2454 0.6250 0.4703 0.086 Uiso 1 1 d R
H20G H 0.1404 0.6412 0.5248 0.086 Uiso 1 1 d R
O21 O 0.9674(4) 0.6100(3) 0.3985(3) 0.0684(13) Uani 1 1 d .
H21C H 0.9022 0.5958 0.4255 0.082 Uiso 1 1 d R
H21D H 1.0266 0.6138 0.4249 0.082 Uiso 1 1 d R
O22 O 0.7501(4) 0.5634(3) 0.4864(2) 0.0585(12) Uani 1 1 d .
H22F H 0.6727 0.5770 0.4725 0.070 Uiso 1 1 d R
H22G H 0.7716 0.5066 0.4952 0.070 Uiso 1 1 d R
P1 P 0.46979(14) 0.85909(10) 0.56095(8) 0.0333(3) Uani 1 1 d .
P2 P 0.42640(17) 0.91973(11) 0.71199(9) 0.0460(4) Uani 1 1 d .
P3 P 0.46055(15) 0.60654(11) 0.89581(7) 0.0380(4) Uani 1 1 d .
P4 P 0.55964(15) 0.45266(10) 0.79830(8) 0.0362(3) Uani 1 1 d .
C1 C 0.5051(5) 0.9322(4) 0.6219(3) 0.0404(14) Uani 1 1 d .
H1A H 0.6015 0.9198 0.6228 0.048 Uiso 1 1 calc R
H1B H 0.4756 0.9947 0.6038 0.048 Uiso 1 1 calc R
C2 C 0.2507(6) 0.8654(5) 0.5004(4) 0.0594(19) Uani 1 1 d .
H2 H 0.2908 0.8000 0.4989 0.071 Uiso 1 1 calc R
C3 C 0.1135(8) 0.8811(7) 0.5403(5) 0.112(4) Uani 1 1 d .
H3A H 0.1176 0.8540 0.5888 0.168 Uiso 1 1 calc R
H3B H 0.0581 0.8543 0.5154 0.168 Uiso 1 1 calc R
H3C H 0.0760 0.9453 0.5424 0.168 Uiso 1 1 calc R
C4 C 0.2548(8) 0.9089(6) 0.4254(4) 0.087(3) Uani 1 1 d .
H4A H 0.2195 0.9733 0.4277 0.130 Uiso 1 1 calc R
H4B H 0.2015 0.8842 0.3974 0.130 Uiso 1 1 calc R
H4C H 0.3459 0.8973 0.4026 0.130 Uiso 1 1 calc R
C5 C 0.6847(6) 0.7994(4) 0.4632(3) 0.0458(15) Uani 1 1 d .
H5 H 0.6813 0.7397 0.4869 0.055 Uiso 1 1 calc R
C6 C 0.6858(7) 0.7956(5) 0.3831(3) 0.066(2) Uani 1 1 d .
H6A H 0.6114 0.7724 0.3738 0.098 Uiso 1 1 calc R
H6B H 0.7683 0.7564 0.3635 0.098 Uiso 1 1 calc R
H6C H 0.6786 0.8556 0.3605 0.098 Uiso 1 1 calc R
C7 C 0.8015(7) 0.8284(6) 0.4836(5) 0.086(3) Uani 1 1 d .
H7A H 0.8038 0.8875 0.4613 0.129 Uiso 1 1 calc R
H7B H 0.8828 0.7857 0.4672 0.129 Uiso 1 1 calc R
H7C H 0.7936 0.8308 0.5356 0.129 Uiso 1 1 calc R
C8 C 0.1609(10) 0.9488(8) 0.7408(6) 0.120(4) Uani 1 1 d .
H8 H 0.1594 0.8939 0.7170 0.144 Uiso 1 1 calc R
C9 C 0.0497(10) 1.0180(9) 0.7120(8) 0.172(6) Uani 1 1 d .
H9A H 0.0440 1.0755 0.7317 0.258 Uiso 1 1 calc R
H9B H -0.0333 0.9997 0.7258 0.258 Uiso 1 1 calc R
H9C H 0.0665 1.0236 0.6599 0.258 Uiso 1 1 calc R
C10 C 0.1460(11) 0.9218(9) 0.8151(7) 0.151(5) Uani 1 1 d .
H10A H 0.2136 0.8678 0.8242 0.226 Uiso 1 1 calc R
H10B H 0.0587 0.9096 0.8284 0.226 Uiso 1 1 calc R
H10C H 0.1556 0.9695 0.8433 0.226 Uiso 1 1 calc R
C11 C 0.5516(9) 0.9732(6) 0.8102(5) 0.091(3) Uani 1 1 d .
H11 H 0.5952 0.9088 0.8174 0.109 Uiso 1 1 calc R
C12 C 0.4607(12) 1.0065(9) 0.8792(5) 0.152(5) Uani 1 1 d .
H12A H 0.4070 1.0662 0.8692 0.228 Uiso 1 1 calc R
H12B H 0.5148 1.0086 0.9169 0.228 Uiso 1 1 calc R
H12C H 0.4031 0.9656 0.8947 0.228 Uiso 1 1 calc R
C13 C 0.6540(11) 1.0273(8) 0.7926(7) 0.152(5) Uani 1 1 d .
H13A H 0.6998 1.0146 0.7448 0.228 Uiso 1 1 calc R
H13B H 0.7176 1.0117 0.8276 0.228 Uiso 1 1 calc R
H13C H 0.6114 1.0908 0.7941 0.228 Uiso 1 1 calc R
C14 C 0.5742(6) 0.4992(4) 0.8805(3) 0.0408(14) Uani 1 1 d .
H14A H 0.6653 0.5063 0.8794 0.049 Uiso 1 1 calc R
H14B H 0.5580 0.4569 0.9209 0.049 Uiso 1 1 calc R
C15 C 0.5236(8) 0.7469(5) 0.9471(4) 0.067(2) Uani 1 1 d .
H15 H 0.4939 0.7791 0.9021 0.081 Uiso 1 1 calc R
C16 C 0.6576(9) 0.7621(6) 0.9568(5) 0.102(3) Uani 1 1 d .
H16A H 0.6888 0.7280 0.9995 0.153 Uiso 1 1 calc R
H16B H 0.6499 0.8256 0.9620 0.153 Uiso 1 1 calc R
H16C H 0.7204 0.7425 0.9150 0.153 Uiso 1 1 calc R
C17 C 0.4197(11) 0.7775(7) 1.0100(6) 0.132(4) Uani 1 1 d .
H17A H 0.3383 0.7604 1.0040 0.199 Uiso 1 1 calc R
H17B H 0.4024 0.8424 1.0117 0.199 Uiso 1 1 calc R
H17C H 0.4518 0.7494 1.0545 0.199 Uiso 1 1 calc R
C18 C 0.2085(6) 0.5834(5) 0.9315(3) 0.0588(19) Uani 1 1 d .
H18 H 0.2077 0.5916 0.8786 0.071 Uiso 1 1 calc R
C19 C 0.1035(8) 0.6555(7) 0.9670(5) 0.097(3) Uani 1 1 d .
H19A H 0.1009 0.6458 1.0189 0.146 Uiso 1 1 calc R
H19B H 0.0180 0.6542 0.9529 0.146 Uiso 1 1 calc R
H19C H 0.1232 0.7136 0.9524 0.146 Uiso 1 1 calc R
C20 C 0.1911(7) 0.4905(6) 0.9563(4) 0.075(2) Uani 1 1 d .
H20A H 0.2646 0.4460 0.9338 0.113 Uiso 1 1 calc R
H20B H 0.1083 0.4826 0.9428 0.113 Uiso 1 1 calc R
H20C H 0.1894 0.4829 1.0083 0.113 Uiso 1 1 calc R
C21 C 0.7929(6) 0.3415(5) 0.7469(4) 0.0559(17) Uani 1 1 d .
H21 H 0.8011 0.3959 0.7158 0.067 Uiso 1 1 calc R
C22 C 0.9005(8) 0.3193(7) 0.7932(5) 0.105(3) Uani 1 1 d .
H22A H 0.8979 0.3709 0.8204 0.158 Uiso 1 1 calc R
H22B H 0.9855 0.3035 0.7636 0.158 Uiso 1 1 calc R
H22C H 0.8891 0.2688 0.8263 0.158 Uiso 1 1 calc R
C23 C 0.7934(8) 0.2676(6) 0.7011(4) 0.079(2) Uani 1 1 d .
H23A H 0.7742 0.2166 0.7312 0.119 Uiso 1 1 calc R
H23B H 0.8801 0.2498 0.6735 0.119 Uiso 1 1 calc R
H23C H 0.7263 0.2878 0.6684 0.119 Uiso 1 1 calc R
C24 C 0.3709(6) 0.3796(5) 0.7607(3) 0.0514(16) Uani 1 1 d .
H24 H 0.4405 0.3638 0.7194 0.062 Uiso 1 1 calc R
C25 C 0.2506(7) 0.4431(6) 0.7346(4) 0.073(2) Uani 1 1 d .
H25A H 0.1846 0.4615 0.7754 0.110 Uiso 1 1 calc R
H25B H 0.2136 0.4132 0.7016 0.110 Uiso 1 1 calc R
H25C H 0.2761 0.4957 0.7100 0.110 Uiso 1 1 calc R
C26 C 0.3431(10) 0.2947(6) 0.7999(5) 0.101(3) Uani 1 1 d .
H26A H 0.4247 0.2575 0.8154 0.152 Uiso 1 1 calc R
H26B H 0.3087 0.2618 0.7678 0.152 Uiso 1 1 calc R
H26C H 0.2780 0.3102 0.8416 0.152 Uiso 1 1 calc R

loop_
_atom_site_aniso_label
_atom_site_aniso_U_11
_atom_site_aniso_U_22
_atom_site_aniso_U_33
_atom_site_aniso_U_23
_atom_site_aniso_U_13
_atom_site_aniso_U_12
Dy1 0.02592(14) 0.03405(16) 0.02727(14) 0.00338(10) -0.00427(9) -0.00381(10)
Cl1 0.0496(9) 0.0518(10) 0.0449(9) -0.0003(7) -0.0094(7) -0.0080(8)
Cl2 0.0499(10) 0.0896(14) 0.0466(9) 0.0097(9) -0.0123(7) -0.0122(9)
Cl3 0.0453(9) 0.0637(12) 0.0827(13) 0.0092(10) -0.0095(8) -0.0126(8)
O1 0.043(2) 0.030(2) 0.034(2) 0.0017(16) -0.0075(16) -0.0084(17)
O2 0.037(2) 0.037(2) 0.060(3) -0.0008(19) -0.0163(19) -0.0066(18)
O3 0.042(2) 0.034(2) 0.048(2) 0.0094(19) 0.0041(18) 0.0003(18)
O4 0.060(3) 0.044(3) 0.040(2) -0.0046(19) -0.0044(19) -0.002(2)
O5 0.048(3) 0.061(3) 0.104(4) 0.013(3) 0.018(3) 0.001(2)
O6 0.133(5) 0.085(4) 0.091(4) -0.023(3) -0.034(4) -0.033(4)
O7 0.037(2) 0.044(2) 0.030(2) 0.0039(17) -0.0008(16) -0.0067(18)
O8 0.061(3) 0.053(3) 0.049(3) -0.007(2) -0.020(2) -0.011(2)
O9 0.043(2) 0.094(4) 0.031(2) 0.009(2) -0.0063(18) -0.021(2)
O10 0.044(2) 0.036(2) 0.029(2) 0.0008(17) -0.0051(16) -0.0020(18)
O11 0.053(3) 0.039(2) 0.049(2) 0.009(2) 0.000(2) -0.003(2)
O12 0.042(2) 0.062(3) 0.039(2) -0.006(2) -0.0046(18) -0.018(2)
O13 0.037(2) 0.053(3) 0.045(2) 0.0003(19) -0.0115(18) -0.0117(19)
O14 0.028(2) 0.070(3) 0.042(2) -0.011(2) -0.0062(17) -0.007(2)
O15 0.050(2) 0.038(2) 0.031(2) 0.0011(17) -0.0095(17) -0.0116(19)
O16 0.028(2) 0.064(3) 0.032(2) -0.0041(19) -0.0028(16) -0.0003(19)
O17 0.052(3) 0.071(3) 0.063(3) -0.007(2) -0.007(2) -0.016(2)
O18 0.046(2) 0.066(3) 0.043(2) -0.007(2) -0.0091(19) 0.001(2)
O19 0.050(3) 0.116(5) 0.068(3) 0.009(3) -0.011(2) -0.025(3)
O20 0.051(3) 0.105(4) 0.060(3) -0.015(3) 0.001(2) -0.023(3)
O21 0.049(3) 0.084(4) 0.074(3) -0.012(3) -0.005(2) -0.017(3)
O22 0.048(3) 0.067(3) 0.059(3) -0.011(2) -0.008(2) -0.007(2)
P1 0.0304(8) 0.0290(8) 0.0391(8) 0.0047(6) -0.0058(6) -0.0055(6)
P2 0.0487(10) 0.0382(9) 0.0500(10) -0.0105(8) -0.0045(7) -0.0057(8)
P3 0.0380(8) 0.0498(10) 0.0266(7) 0.0014(7) -0.0050(6) -0.0112(7)
P4 0.0383(8) 0.0374(9) 0.0315(8) 0.0044(6) -0.0066(6) -0.0070(7)
C1 0.034(3) 0.034(3) 0.055(4) 0.000(3) -0.009(3) -0.012(3)
C2 0.051(4) 0.042(4) 0.091(5) 0.004(4) -0.032(4) -0.012(3)
C3 0.066(6) 0.140(9) 0.141(9) 0.039(7) -0.033(6) -0.051(6)
C4 0.075(6) 0.120(8) 0.083(6) -0.019(5) -0.032(5) -0.040(5)
C5 0.046(4) 0.038(4) 0.047(4) 0.002(3) 0.000(3) -0.002(3)
C6 0.065(5) 0.074(5) 0.051(4) -0.010(4) 0.000(3) -0.003(4)
C7 0.043(4) 0.114(7) 0.098(6) -0.040(5) -0.006(4) 0.000(4)
C8 0.091(8) 0.115(9) 0.126(9) 0.032(7) 0.000(7) 0.006(7)
C9 0.074(7) 0.152(12) 0.248(16) 0.036(11) 0.009(9) 0.023(7)
C10 0.129(10) 0.155(12) 0.138(11) 0.013(9) 0.047(8) -0.015(9)
C11 0.100(7) 0.082(7) 0.096(7) -0.026(5) -0.027(6) -0.016(6)
C12 0.195(13) 0.176(13) 0.095(8) -0.066(8) 0.024(8) -0.067(11)
C13 0.127(10) 0.152(12) 0.197(13) -0.070(10) 0.014(9) -0.069(9)
C14 0.042(3) 0.046(4) 0.035(3) 0.008(3) -0.013(3) -0.010(3)
C15 0.081(5) 0.059(5) 0.066(5) -0.014(4) -0.018(4) -0.015(4)
C16 0.108(7) 0.092(7) 0.125(8) -0.030(6) -0.026(6) -0.045(6)
C17 0.130(9) 0.112(9) 0.158(11) -0.071(8) 0.019(8) -0.031(7)
C18 0.041(4) 0.091(6) 0.040(4) 0.008(4) -0.004(3) -0.011(4)
C19 0.065(5) 0.131(9) 0.081(6) -0.009(6) -0.010(4) 0.005(5)
C20 0.069(5) 0.111(7) 0.053(4) 0.014(4) -0.005(4) -0.042(5)
C21 0.046(4) 0.044(4) 0.071(5) 0.004(3) -0.001(3) -0.004(3)
C22 0.072(6) 0.107(8) 0.141(9) -0.028(7) -0.038(6) -0.007(5)
C23 0.073(5) 0.085(6) 0.070(5) -0.014(5) -0.007(4) 0.003(5)
C24 0.056(4) 0.063(5) 0.038(3) -0.004(3) -0.011(3) -0.017(4)
C25 0.056(5) 0.093(6) 0.076(5) -0.008(4) -0.025(4) -0.015(4)
C26 0.151(9) 0.089(7) 0.087(6) 0.007(5) -0.042(6) -0.065(7)

loop_
_atom_type_symbol
_atom_type_description
_atom_type_scat_dispersion_real
_atom_type_scat_dispersion_imag
_atom_type_scat_source
C C 0.0033 0.0016 'International Tables Vol C Tables 4.2.6.8 and 6.1.1.4'
H H 0.0000 0.0000 'International Tables Vol C Tables 4.2.6.8 and 6.1.1.4'
Cl Cl 0.1484 0.1585 'International Tables Vol C Tables 4.2.6.8 and 6.1.1.4'
O O 0.0106 0.0060 'International Tables Vol C Tables 4.2.6.8 and 6.1.1.4'
P P 0.1023 0.0942 'International Tables Vol C Tables 4.2.6.8 and 6.1.1.4'
Dy Dy -0.1892 4.4098 'International Tables Vol C Tables 4.2.6.8 and 6.1.1.4'

loop_
_geom_angle_atom_site_label_1
_geom_angle_atom_site_label_2
_geom_angle_atom_site_label_3
_geom_angle
O14 Dy1 O10 102.70(13)
O14 Dy1 O16 144.73(13)
O10 Dy1 O16 79.00(13)
O14 Dy1 O1 84.15(13)
O10 Dy1 O1 138.80(12)
O16 Dy1 O1 73.35(13)
O14 Dy1 O13 143.44(13)
O10 Dy1 O13 85.92(13)
O16 Dy1 O13 71.55(13)
O1 Dy1 O13 112.63(13)
O14 Dy1 O4 82.96(14)
O10 Dy1 O4 146.52(13)
O16 Dy1 O4 115.23(14)
O1 Dy1 O4 74.19(12)
O13 Dy1 O4 71.82(14)
O14 Dy1 O7 72.71(12)
O10 Dy1 O7 74.24(12)
O16 Dy1 O7 138.81(12)
O1 Dy1 O7 144.26(13)
O13 Dy1 O7 75.80(12)
O4 Dy1 O7 76.20(13)
O14 Dy1 O15 72.07(13)
O10 Dy1 O15 72.67(12)
O16 Dy1 O15 75.06(12)
O1 Dy1 O15 71.09(12)
O13 Dy1 O15 143.14(13)
O4 Dy1 O15 138.73(13)
O7 Dy1 O15 123.88(12)
P1 O1 Dy1 145.2(2)
C2 O2 P1 120.9(4)
C5 O3 P1 125.9(3)
P2 O4 Dy1 143.7(2)
C8 O5 P2 131.9(6)
C11 O6 P2 134.4(6)
P3 O7 Dy1 141.1(2)
C15 O8 P3 125.0(4)
C18 O9 P3 126.3(4)
P4 O10 Dy1 140.2(2)
C21 O11 P4 126.3(4)
C24 O12 P4 121.8(4)
Dy1 O13 H13F 130.2
Dy1 O13 H13G 111.7
H13F O13 H13G 108.1
Dy1 O14 H14E 122.8
Dy1 O14 H14F 129.1
H14E O14 H14F 107.8
Dy1 O15 H15C 121.0
Dy1 O15 H15D 124.4
H15C O15 H15D 107.6
Dy1 O16 H16F 119.8
Dy1 O16 H16G 124.6
H16F O16 H16G 108.3
H17F O17 H17G 108.2
H18C O18 H18D 109.0
H19F O19 H19G 107.8
H20F O20 H20G 108.2
H21C O21 H21D 108.6
H22F O22 H22G 108.3
O1 P1 O2 115.2(2)
O1 P1 O3 114.3(2)
O2 P1 O3 104.1(2)
O1 P1 C1 112.0(2)
O2 P1 C1 102.6(2)
O3 P1 C1 107.5(2)
O4 P2 O5 116.3(3)
O4 P2 O6 116.7(3)
O5 P2 O6 101.0(3)
O4 P2 C1 111.5(3)
O5 P2 C1 104.7(3)
O6 P2 C1 105.2(3)
O7 P3 O9 113.9(2)
O7 P3 O8 116.1(2)
O9 P3 O8 103.6(2)
O7 P3 C14 112.4(2)
O9 P3 C14 108.9(3)
O8 P3 C14 100.9(2)
O10 P4 O11 113.8(2)
O10 P4 O12 115.2(2)
O11 P4 O12 104.3(2)
O10 P4 C14 111.6(2)
O11 P4 C14 108.0(3)
O12 P4 C14 103.1(2)
P2 C1 P1 113.4(3)
P2 C1 H1A 108.9
P1 C1 H1A 108.9
P2 C1 H1B 108.9
P1 C1 H1B 108.9
H1A C1 H1B 107.7
O2 C2 C3 105.2(6)
O2 C2 C4 107.7(5)
C3 C2 C4 113.2(6)
O2 C2 H2 110.2
C3 C2 H2 110.2
C4 C2 H2 110.2
C2 C3 H3A 109.5
C2 C3 H3B 109.5
H3A C3 H3B 109.5
C2 C3 H3C 109.5
H3A C3 H3C 109.5
H3B C3 H3C 109.5
C2 C4 H4A 109.5
C2 C4 H4B 109.5
H4A C4 H4B 109.5
C2 C4 H4C 109.5
H4A C4 H4C 109.5
H4B C4 H4C 109.5
O3 C5 C7 108.4(5)
O3 C5 C6 106.3(5)
C7 C5 C6 113.7(6)
O3 C5 H5 109.4
C7 C5 H5 109.4
C6 C5 H5 109.4
C5 C6 H6A 109.5
C5 C6 H6B 109.5
H6A C6 H6B 109.5
C5 C6 H6C 109.5
H6A C6 H6C 109.5
H6B C6 H6C 109.5
C5 C7 H7A 109.5
C5 C7 H7B 109.5
H7A C7 H7B 109.5
C5 C7 H7C 109.5
H7A C7 H7C 109.5
H7B C7 H7C 109.5
O5 C8 C10 120.0(10)
O5 C8 C9 107.1(9)
C10 C8 C9 118.0(10)
O5 C8 H8 103.0
C10 C8 H8 103.0
C9 C8 H8 103.0
C8 C9 H9A 109.5
C8 C9 H9B 109.5
H9A C9 H9B 109.5
C8 C9 H9C 109.5
H9A C9 H9C 109.5
H9B C9 H9C 109.5
C8 C10 H10A 109.5
C8 C10 H10B 109.5
H10A C10 H10B 109.5
C8 C10 H10C 109.5
H10A C10 H10C 109.5
H10B C10 H10C 109.5
O6 C11 C13 109.8(9)
O6 C11 C12 107.6(9)
C13 C11 C12 109.6(8)
O6 C11 H11 109.9
C13 C11 H11 109.9
C12 C11 H11 109.9
C11 C12 H12A 109.5
C11 C12 H12B 109.5
H12A C12 H12B 109.5
C11 C12 H12C 109.5
H12A C12 H12C 109.5
H12B C12 H12C 109.5
C11 C13 H13A 109.5
C11 C13 H13B 109.5
H13A C13 H13B 109.5
C11 C13 H13C 109.5
H13A C13 H13C 109.5
H13B C13 H13C 109.5
P4 C14 P3 113.5(3)
P4 C14 H14A 108.9
P3 C14 H14A 108.9
P4 C14 H14B 108.9
P3 C14 H14B 108.9
H14A C14 H14B 107.7
O8 C15 C16 106.9(6)
O8 C15 C17 108.9(7)
C16 C15 C17 112.4(7)
O8 C15 H15 109.5
C16 C15 H15 109.5
C17 C15 H15 109.5
C15 C16 H16A 109.5
C15 C16 H16B 109.5
H16A C16 H16B 109.5
C15 C16 H16C 109.5
H16A C16 H16C 109.5
H16B C16 H16C 109.5
C15 C17 H17A 109.5
C15 C17 H17B 109.5
H17A C17 H17B 109.5
C15 C17 H17C 109.5
H17A C17 H17C 109.5
H17B C17 H17C 109.5
C19 C18 O9 107.9(6)
C19 C18 C20 112.7(6)
O9 C18 C20 108.2(5)
C19 C18 H18 109.3
O9 C18 H18 109.3
C20 C18 H18 109.3
C18 C19 H19A 109.5
C18 C19 H19B 109.5
H19A C19 H19B 109.5
C18 C19 H19C 109.5
H19A C19 H19C 109.5
H19B C19 H19C 109.5
C18 C20 H20A 109.5
C18 C20 H20B 109.5
H20A C20 H20B 109.5
C18 C20 H20C 109.5
H20A C20 H20C 109.5
H20B C20 H20C 109.5
C22 C21 C23 113.0(7)
C22 C21 O11 109.6(6)
C23 C21 O11 106.6(5)
C22 C21 H21 109.2
C23 C21 H21 109.2
O11 C21 H21 109.2
C21 C22 H22A 109.5
C21 C22 H22B 109.5
H22A C22 H22B 109.5
C21 C22 H22C 109.5
H22A C22 H22C 109.5
H22B C22 H22C 109.5
C21 C23 H23A 109.5
C21 C23 H23B 109.5
H23A C23 H23B 109.5
C21 C23 H23C 109.5
H23A C23 H23C 109.5
H23B C23 H23C 109.5
O12 C24 C25 107.4(5)
O12 C24 C26 106.5(5)
C25 C24 C26 114.2(6)
O12 C24 H24 109.6
C25 C24 H24 109.6
C26 C24 H24 109.6
C24 C25 H25A 109.5
C24 C25 H25B 109.5
H25A C25 H25B 109.5
C24 C25 H25C 109.5
H25A C25 H25C 109.5
H25B C25 H25C 109.5
C24 C26 H26A 109.5
C24 C26 H26B 109.5
H26A C26 H26B 109.5
C24 C26 H26C 109.5
H26A C26 H26C 109.5
H26B C26 H26C 109.5

loop_
_geom_bond_atom_site_label_1
_geom_bond_atom_site_label_2
_geom_bond_distance
Dy1 O14 2.343(3)
Dy1 O10 2.347(4)
Dy1 O16 2.348(3)
Dy1 O1 2.363(3)
Dy1 O13 2.370(3)
Dy1 O4 2.390(4)
Dy1 O7 2.402(3)
Dy1 O15 2.421(3)
O1 P1 1.473(4)
O2 C2 1.479(7)
O2 P1 1.552(4)
O3 C5 1.474(7)
O3 P1 1.554(4)
O4 P2 1.468(4)
O5 C8 1.378(11)
O5 P2 1.531(5)
O6 C11 1.339(9)
O6 P2 1.539(6)
O7 P3 1.478(4)
O8 C15 1.440(8)
O8 P3 1.551(4)
O9 C18 1.479(7)
O9 P3 1.544(4)
O10 P4 1.473(4)
O11 C21 1.472(7)
O11 P4 1.549(4)
O12 C24 1.485(7)
O12 P4 1.553(4)
O13 H13F 0.8443
O13 H13G 0.8443
O14 H14E 0.8482
O14 H14F 0.8451
O15 H15C 0.8436
O15 H15D 0.8461
O16 H16F 0.8457
O16 H16G 0.8477
O17 H17F 0.8452
O17 H17G 0.8462
O18 H18C 0.8447
O18 H18D 0.8476
O19 H19F 0.8454
O19 H19G 0.8443
O20 H20F 0.8458
O20 H20G 0.8468
O21 H21C 0.8444
O21 H21D 0.8480
O22 H22F 0.8466
O22 H22G 0.8449
P1 C1 1.778(6)
P2 C1 1.774(6)
P3 C14 1.784(6)
P4 C14 1.773(6)
C1 H1A 0.9700
C1 H1B 0.9700
C2 C3 1.482(10)
C2 C4 1.491(10)
C2 H2 0.9800
C3 H3A 0.9600
C3 H3B 0.9600
C3 H3C 0.9600
C4 H4A 0.9600
C4 H4B 0.9600
C4 H4C 0.9600
C5 C7 1.483(9)
C5 C6 1.491(8)
C5 H5 0.9800
C6 H6A 0.9600
C6 H6B 0.9600
C6 H6C 0.9600
C7 H7A 0.9600
C7 H7B 0.9600
C7 H7C 0.9600
C8 C10 1.403(13)
C8 C9 1.484(13)
C8 H8 0.9800
C9 H9A 0.9600
C9 H9B 0.9600
C9 H9C 0.9600
C10 H10A 0.9600
C10 H10B 0.9600
C10 H10C 0.9600
C11 C13 1.475(12)
C11 C12 1.528(12)
C11 H11 0.9800
C12 H12A 0.9600
C12 H12B 0.9600
C12 H12C 0.9600
C13 H13A 0.9600
C13 H13B 0.9600
C13 H13C 0.9600
C14 H14A 0.9700
C14 H14B 0.9700
C15 C16 1.493(10)
C15 C17 1.498(11)
C15 H15 0.9800
C16 H16A 0.9600
C16 H16B 0.9600
C16 H16C 0.9600
C17 H17A 0.9600
C17 H17B 0.9600
C17 H17C 0.9600
C18 C19 1.473(10)
C18 C20 1.491(10)
C18 H18 0.9800
C19 H19A 0.9600
C19 H19B 0.9600
C19 H19C 0.9600
C20 H20A 0.9600
C20 H20B 0.9600
C20 H20C 0.9600
C21 C22 1.455(10)
C21 C23 1.462(10)
C21 H21 0.9800
C22 H22A 0.9600
C22 H22B 0.9600
C22 H22C 0.9600
C23 H23A 0.9600
C23 H23B 0.9600
C23 H23C 0.9600
C24 C25 1.489(9)
C24 C26 1.495(10)
C24 H24 0.9800
C25 H25A 0.9600
C25 H25B 0.9600
C25 H25C 0.9600
C26 H26A 0.9600
C26 H26B 0.9600
C26 H26C 0.9600

loop_
_geom_torsion_atom_site_label_1
_geom_torsion_atom_site_label_2
_geom_torsion_atom_site_label_3
_geom_torsion_atom_site_label_4
_geom_torsion
O14 Dy1 O1 P1 96.8(4)
O10 Dy1 O1 P1 -160.6(3)
O16 Dy1 O1 P1 -110.6(4)
O13 Dy1 O1 P1 -49.5(4)
O4 Dy1 O1 P1 12.5(4)
O7 Dy1 O1 P1 47.6(5)
O15 Dy1 O1 P1 169.8(4)
O14 Dy1 O4 P2 -90.2(4)
O10 Dy1 O4 P2 167.4(3)
O16 Dy1 O4 P2 58.2(5)
O1 Dy1 O4 P2 -4.3(4)
O13 Dy1 O4 P2 116.6(4)
O7 Dy1 O4 P2 -164.0(5)
O15 Dy1 O4 P2 -37.8(5)
O14 Dy1 O7 P3 146.5(4)
O10 Dy1 O7 P3 37.4(3)
O16 Dy1 O7 P3 -14.0(5)
O1 Dy1 O7 P3 -161.5(3)
O13 Dy1 O7 P3 -52.4(4)
O4 Dy1 O7 P3 -126.7(4)
O15 Dy1 O7 P3 93.1(4)
O14 Dy1 O10 P4 -63.3(4)
O16 Dy1 O10 P4 152.7(4)
O1 Dy1 O10 P4 -159.0(3)
O13 Dy1 O10 P4 80.7(3)
O4 Dy1 O10 P4 33.1(5)
O7 Dy1 O10 P4 4.3(3)
O15 Dy1 O10 P4 -129.7(4)
Dy1 O1 P1 O2 -106.2(4)
Dy1 O1 P1 O3 133.2(4)
Dy1 O1 P1 C1 10.6(5)
C2 O2 P1 O1 -50.1(5)
C2 O2 P1 O3 75.9(5)
C2 O2 P1 C1 -172.1(4)
C5 O3 P1 O1 -22.2(5)
C5 O3 P1 O2 -148.7(4)
C5 O3 P1 C1 102.8(5)
Dy1 O4 P2 O5 96.1(5)
Dy1 O4 P2 O6 -144.7(4)
Dy1 O4 P2 C1 -23.8(5)
C8 O5 P2 O4 16.6(10)
C8 O5 P2 O6 -110.8(9)
C8 O5 P2 C1 140.1(9)
C11 O6 P2 O4 10.6(10)
C11 O6 P2 O5 137.7(9)
C11 O6 P2 C1 -113.6(9)
Dy1 O7 P3 O9 -150.8(3)
Dy1 O7 P3 O8 88.9(4)
Dy1 O7 P3 C14 -26.5(4)
C18 O9 P3 O7 29.5(6)
C18 O9 P3 O8 156.5(5)
C18 O9 P3 C14 -96.8(6)
C15 O8 P3 O7 34.1(6)
C15 O8 P3 O9 -91.5(5)
C15 O8 P3 C14 155.8(5)
Dy1 O10 P4 O11 -165.0(3)
Dy1 O10 P4 O12 74.7(4)
Dy1 O10 P4 C14 -42.4(4)
C21 O11 P4 O10 22.7(5)
C21 O11 P4 O12 149.0(5)
C21 O11 P4 C14 -101.8(5)
C24 O12 P4 O10 62.7(5)
C24 O12 P4 O11 -62.7(5)
C24 O12 P4 C14 -175.5(4)
O4 P2 C1 P1 50.0(4)
O5 P2 C1 P1 -76.5(4)
O6 P2 C1 P1 177.4(3)
O1 P1 C1 P2 -45.0(4)
O2 P1 C1 P2 79.1(3)
O3 P1 C1 P2 -171.4(3)
P1 O2 C2 C3 134.1(5)
P1 O2 C2 C4 -104.9(6)
P1 O3 C5 C7 -95.5(6)
P1 O3 C5 C6 141.9(5)
P2 O5 C8 C10 47.2(16)
P2 O5 C8 C9 -174.6(8)
P2 O6 C11 C13 130.9(9)
P2 O6 C11 C12 -109.9(10)
O10 P4 C14 P3 54.8(4)
O11 P4 C14 P3 -179.4(3)
O12 P4 C14 P3 -69.4(4)
O7 P3 C14 P4 -27.0(4)
O9 P3 C14 P4 100.1(3)
O8 P3 C14 P4 -151.3(3)
P3 O8 C15 C16 -148.1(5)
P3 O8 C15 C17 90.2(8)
P3 O9 C18 C19 -121.6(6)
P3 O9 C18 C20 116.2(6)
P4 O11 C21 C22 112.5(6)
P4 O11 C21 C23 -124.9(5)
P4 O12 C24 C25 -114.5(5)
P4 O12 C24 C26 122.8(6)

loop_
_platon_squeeze_void_nr
_platon_squeeze_void_average_x
_platon_squeeze_void_average_y
_platon_squeeze_void_average_z
_platon_squeeze_void_volume
_platon_squeeze_void_count_electrons
_platon_squeeze_void_content
1 0.129 0.210 0.912 24 2 ' '
2 0.167 0.139 0.135 6 1 ' '
3 0.871 0.790 0.088 24 2 ' '
4 0.833 0.861 0.865 6 1 ' '
